data_7129240
loop_
_publ_author_name
'Guthardt, Robin'
'Blanckenberg, Johannes'
'Bruhn, Clemens'
'Siemeling, Ulrich'

_publ_section_title
;
 Planar-chiral 1,1&#x2019;-diaminoferrocenes
;
_journal_name_full 'Chemical Communications'
_journal_paper_doi 10.1039/D1CC05287J
_journal_year 2021
_chemical_formula_moiety 'C24 H19 Fe I N2'
_chemical_formula_sum 'C24 H19 Fe I N2'
_chemical_formula_weight 518.16
_space_group_crystal_system triclinic
_space_group_IT_number 2
_space_group_name_Hall '-P 1'
_space_group_name_H-M_alt 'P -1'
_atom_sites_solution_hydrogens geom
_atom_sites_solution_primary dual
_audit_creation_date 2021-06-01
_audit_creation_method
;
Olex2 1.2
(compiled 2018.05.29 svn.r3508 for OlexSys, GUI svn.r5506)
;
_audit_update_record
;
2021-09-09 deposited with the CCDC.	2021-11-15 downloaded from the CCDC.
;
_cell_angle_alpha 109.107(4)
_cell_angle_beta 100.846(4)
_cell_angle_gamma 98.487(4)
_cell_formula_units_Z 4
_cell_length_a 11.3314(5)
_cell_length_b 13.1595(6)
_cell_length_c 14.7468(7)
_cell_measurement_reflns_used 21572
_cell_measurement_temperature 100(2)
_cell_measurement_theta_max 26.22
_cell_measurement_theta_min 1.51
_cell_volume 1988.20(18)
_computing_molecular_graphics 'Olex2 (Dolomanov et al., 2009)'
_computing_publication_material 'Olex2 (Dolomanov et al., 2009)'
_computing_structure_refinement 'ShelXL (Sheldrick, 2015)'
_computing_structure_solution 'ShelXT (Sheldrick, 2015)'
_diffrn_ambient_temperature 100(2)
_diffrn_detector 'image plate (34 cm diameter)'
_diffrn_detector_area_resol_mean 6.67
_diffrn_detector_type 'STOE Imaging Plate'
_diffrn_measured_fraction_theta_full 0.994
_diffrn_measured_fraction_theta_max 0.987
_diffrn_measurement_details
;
 206 frames, detector distance = 130 mm
;
_diffrn_measurement_device '2-circle diffractometer'
_diffrn_measurement_device_type 'STOE IPDS II'
_diffrn_measurement_method 'rotation method, \w scans'
_diffrn_radiation_collimation '1.2, 0.6 mm diameter, multiple pinhole'
_diffrn_radiation_monochromator 'plane graphite'
_diffrn_radiation_polarisn_norm 270
_diffrn_radiation_probe x-ray
_diffrn_radiation_type MoK\a
_diffrn_radiation_wavelength 0.71073
_diffrn_reflns_av_R_equivalents 0.0220
_diffrn_reflns_av_unetI/netI 0.0220
_diffrn_reflns_Laue_measured_fraction_full 0.994
_diffrn_reflns_Laue_measured_fraction_max 0.987
_diffrn_reflns_limit_h_max 13
_diffrn_reflns_limit_h_min -13
_diffrn_reflns_limit_k_max 14
_diffrn_reflns_limit_k_min -15
_diffrn_reflns_limit_l_max 17
_diffrn_reflns_limit_l_min -17
_diffrn_reflns_number 14234
_diffrn_reflns_point_group_measured_fraction_full 0.994
_diffrn_reflns_point_group_measured_fraction_max 0.987
_diffrn_reflns_theta_full 25.242
_diffrn_reflns_theta_max 25.702
_diffrn_reflns_theta_min 1.511
_diffrn_source 'Genix Mo HF'
_diffrn_source_current 1.000
_diffrn_source_power 0.050
_diffrn_source_voltage 50
_exptl_absorpt_coefficient_mu 2.323
_exptl_absorpt_correction_T_max 0.8619
_exptl_absorpt_correction_T_min 0.4294
_exptl_absorpt_correction_type multi-scan
_exptl_absorpt_process_details
;
STOE X-Red32, absorption correction by Gaussian integration, analogous to
P. Coppens, "The Evaluation of Absorption and Extinction in Single-Crystal
Structure Analysis", published in: F. R. Ahmed (Editor), "Crystallographic
Computing", Munksgaard, Copenhagen (1970), 255 - 270. Afterwards scaling of
reflection intensities was performed within STOE LANA. J. Koziskova, F. Hahn,
J. Richter, J. Kozisek, Acta Chimica Slovaca, vol. 9, no. 2, 2016, pp. 136-140.
;
_exptl_crystal_colour red
_exptl_crystal_colour_primary red
_exptl_crystal_density_diffrn 1.731
_exptl_crystal_description plate
_exptl_crystal_F_000 1024
_exptl_crystal_size_max 0.3
_exptl_crystal_size_mid 0.15
_exptl_crystal_size_min 0.06
_refine_diff_density_max 0.825
_refine_diff_density_min -0.490
_refine_diff_density_rms 0.088
_refine_ls_extinction_method none
_refine_ls_goodness_of_fit_ref 1.076
_refine_ls_hydrogen_treatment constr
_refine_ls_matrix_type full
_refine_ls_number_parameters 505
_refine_ls_number_reflns 7467
_refine_ls_number_restraints 0
_refine_ls_restrained_S_all 1.076
_refine_ls_R_factor_all 0.0311
_refine_ls_R_factor_gt 0.0267
_refine_ls_shift/su_max 0.001
_refine_ls_shift/su_mean 0.000
_refine_ls_structure_factor_coef Fsqd
_refine_ls_weighting_details 'w=1/[\s^2^(Fo^2^)+(0.0204P)^2^+5.6137P] where P=(Fo^2^+2Fc^2^)/3'
_refine_ls_weighting_scheme calc
_refine_ls_wR_factor_gt 0.0673
_refine_ls_wR_factor_ref 0.0686
_reflns_Friedel_coverage 0.000
_reflns_number_gt 6643
_reflns_number_total 7467
_reflns_threshold_expression 'I > 2\s(I)'
_cod_data_source_file d1cc05287j2.cif
_cod_data_source_block i3176
_cod_original_cell_volume 1988.20(17)
_cod_database_code 7129240
_shelx_shelxl_version_number 2014/7
_shelx_space_group_comment
;
The symmetry employed for this shelxl refinement is uniquely defined
by the following loop, which should always be used as a source of
symmetry information in preference to the above space-group names.
They are only intended as comments.
;
_shelx_estimated_absorpt_t_max 0.873
_shelx_estimated_absorpt_t_min 0.542
_olex2_refinement_description
;
1. Fixed Uiso
 At 1.2 times of:
  All C(H) groups
2.a Aromatic/amide H refined with riding coordinates:
 C3(H3), C4(H4), C5(H5), C7(H7), C8(H8), C9(H9), C10(H10), C11(H11), C13(H13),
 C14(H14), C15(H15), C16(H16), C17(H17), C18(H18), C20(H20), C21(H21), C22(H22),
  C23(H23), C24(H24), C27(H27), C28(H28), C29(H29), C31(H31), C32(H32),
 C33(H33), C34(H34), C35(H35), C37(H37), C38(H38), C39(H39), C40(H40), C41(H41),
  C42(H42), C44(H44), C45(H45), C46(H46), C47(H47), C48(H48)
;
_olex2_submission_special_instructions 'No special instructions were received'

loop_
_space_group_symop_operation_xyz
'x, y, z'
'-x, -y, -z'

loop_
_atom_site_label
_atom_site_type_symbol
_atom_site_fract_x
_atom_site_fract_y
_atom_site_fract_z
_atom_site_U_iso_or_equiv
_atom_site_adp_type
_atom_site_occupancy
_atom_site_site_symmetry_order
_atom_site_calc_flag
_atom_site_refinement_flags_posn
_atom_site_refinement_flags_adp
_atom_site_refinement_flags_occupancy
_atom_site_disorder_assembly
_atom_site_disorder_group
I1 I 0.07957(2) 0.08303(2) 0.93340(2) 0.02931(7) Uani 1 1 d . . . . .
Fe1 Fe 0.22511(4) 0.37539(4) 0.99225(3) 0.01943(10) Uani 1 1 d . . . . .
N1 N 0.3359(2) 0.1879(2) 0.8825(2) 0.0222(6) Uani 1 1 d . . . . .
C1 C 0.1316(3) 0.2219(3) 0.8996(3) 0.0227(7) Uani 1 1 d . . . . .
N2 N 0.4962(2) 0.3884(2) 1.0932(2) 0.0213(6) Uani 1 1 d . . . . .
C2 C 0.2467(3) 0.2486(3) 0.8757(2) 0.0218(7) Uani 1 1 d . . . . .
C3 C 0.2449(3) 0.3457(3) 0.8519(3) 0.0257(7) Uani 1 1 d . . . . .
H3 H 0.3094 0.3838 0.8342 0.031 Uiso 1 1 calc R . . . .
C4 C 0.1308(3) 0.3750(3) 0.8590(3) 0.0269(7) Uani 1 1 d . . . . .
H4 H 0.1055 0.4355 0.8459 0.032 Uiso 1 1 calc R . . . .
C5 C 0.0604(3) 0.2990(3) 0.8890(3) 0.0243(7) Uani 1 1 d . . . . .
H5 H -0.0195 0.2998 0.8999 0.029 Uiso 1 1 calc R . . . .
C6 C 0.3856(3) 0.4205(3) 1.1029(2) 0.0217(7) Uani 1 1 d . . . . .
C7 C 0.2832(3) 0.3739(3) 1.1317(2) 0.0240(7) Uani 1 1 d . . . . .
H7 H 0.2758 0.3101 1.1490 0.029 Uiso 1 1 calc R . . . .
C8 C 0.1947(3) 0.4394(3) 1.1301(3) 0.0295(8) Uani 1 1 d . . . . .
H8 H 0.1183 0.4276 1.1470 0.035 Uiso 1 1 calc R . . . .
C9 C 0.2396(3) 0.5257(3) 1.0988(3) 0.0289(8) Uani 1 1 d . . . . .
H9 H 0.1984 0.5812 1.0908 0.035 Uiso 1 1 calc R . . . .
C10 C 0.3568(3) 0.5143(3) 1.0817(3) 0.0229(7) Uani 1 1 d . . . . .
H10 H 0.4075 0.5608 1.0600 0.027 Uiso 1 1 calc R . . . .
C11 C 0.4314(3) 0.2057(3) 0.8513(2) 0.0223(7) Uani 1 1 d . . . . .
H11 H 0.4396 0.2592 0.8212 0.027 Uiso 1 1 calc R . . . .
C12 C 0.5288(3) 0.1453(3) 0.8607(2) 0.0223(7) Uani 1 1 d . . . . .
C13 C 0.6366(3) 0.1730(3) 0.8330(2) 0.0233(7) Uani 1 1 d . . . . .
H13 H 0.6453 0.2293 0.8061 0.028 Uiso 1 1 calc R . . . .
C14 C 0.7311(3) 0.1190(3) 0.8445(3) 0.0261(7) Uani 1 1 d . . . . .
H14 H 0.8039 0.1380 0.8250 0.031 Uiso 1 1 calc R . . . .
C15 C 0.7198(3) 0.0377(3) 0.8841(3) 0.0276(8) Uani 1 1 d . . . . .
H15 H 0.7859 0.0027 0.8942 0.033 Uiso 1 1 calc R . . . .
C16 C 0.6114(3) 0.0072(3) 0.9094(3) 0.0296(8) Uani 1 1 d . . . . .
H16 H 0.6026 -0.0502 0.9351 0.036 Uiso 1 1 calc R . . . .
C17 C 0.5165(3) 0.0602(3) 0.8970(3) 0.0265(7) Uani 1 1 d . . . . .
H17 H 0.4421 0.0383 0.9135 0.032 Uiso 1 1 calc R . . . .
C18 C 0.5298(3) 0.3212(3) 1.1331(2) 0.0225(7) Uani 1 1 d . . . . .
H18 H 0.4763 0.2907 1.1647 0.027 Uiso 1 1 calc R . . . .
C19 C 0.6483(3) 0.2896(3) 1.1317(2) 0.0231(7) Uani 1 1 d . . . . .
C20 C 0.7326(3) 0.3358(3) 1.0905(3) 0.0252(7) Uani 1 1 d . . . . .
H20 H 0.7138 0.3885 1.0621 0.030 Uiso 1 1 calc R . . . .
C21 C 0.8436(3) 0.3043(3) 1.0912(3) 0.0298(8) Uani 1 1 d . . . . .
H21 H 0.9010 0.3355 1.0628 0.036 Uiso 1 1 calc R . . . .
C22 C 0.8725(3) 0.2279(3) 1.1329(3) 0.0312(8) Uani 1 1 d . . . . .
H22 H 0.9494 0.2073 1.1333 0.037 Uiso 1 1 calc R . . . .
C23 C 0.7899(3) 0.1822(3) 1.1734(3) 0.0309(8) Uani 1 1 d . . . . .
H23 H 0.8089 0.1289 1.2011 0.037 Uiso 1 1 calc R . . . .
C24 C 0.6787(3) 0.2135(3) 1.1741(3) 0.0261(7) Uani 1 1 d . . . . .
H24 H 0.6225 0.1829 1.2037 0.031 Uiso 1 1 calc R . . . .
I2 I 0.87406(2) 0.38018(2) 0.46462(2) 0.02691(7) Uani 1 1 d . . . . .
Fe2 Fe 0.77241(4) 0.12170(4) 0.50263(3) 0.01810(10) Uani 1 1 d . . . . .
N3 N 0.5865(2) 0.2226(2) 0.3965(2) 0.0197(6) Uani 1 1 d . . . . .
N4 N 0.5630(2) 0.1816(2) 0.6025(2) 0.0213(6) Uani 1 1 d . . . . .
C25 C 0.8048(3) 0.2110(3) 0.4187(2) 0.0203(7) Uani 1 1 d . . . . .
C26 C 0.6769(3) 0.1602(3) 0.3907(2) 0.0195(6) Uani 1 1 d . . . . .
C27 C 0.6682(3) 0.0438(3) 0.3604(2) 0.0214(7) Uani 1 1 d . . . . .
H27 H 0.5942 -0.0114 0.3396 0.026 Uiso 1 1 calc R . . . .
C28 C 0.7892(3) 0.0248(3) 0.3667(2) 0.0239(7) Uani 1 1 d . . . . .
H28 H 0.8095 -0.0454 0.3494 0.029 Uiso 1 1 calc R . . . .
C29 C 0.8748(3) 0.1284(3) 0.4033(2) 0.0215(7) Uani 1 1 d . . . . .
H29 H 0.9620 0.1402 0.4151 0.026 Uiso 1 1 calc R . . . .
C30 C 0.6801(3) 0.1567(3) 0.6121(2) 0.0219(7) Uani 1 1 d . . . . .
C31 C 0.6934(3) 0.0457(3) 0.5840(3) 0.0240(7) Uani 1 1 d . . . . .
H31 H 0.6280 -0.0183 0.5582 0.029 Uiso 1 1 calc R . . . .
C32 C 0.8215(3) 0.0467(3) 0.6013(3) 0.0259(7) Uani 1 1 d . . . . .
H32 H 0.8566 -0.0162 0.5890 0.031 Uiso 1 1 calc R . . . .
C33 C 0.8877(3) 0.1585(3) 0.6401(3) 0.0262(7) Uani 1 1 d . . . . .
H33 H 0.9750 0.1834 0.6596 0.031 Uiso 1 1 calc R . . . .
C34 C 0.8011(3) 0.2270(3) 0.6449(2) 0.0240(7) Uani 1 1 d . . . . .
H34 H 0.8201 0.3052 0.6659 0.029 Uiso 1 1 calc R . . . .
C35 C 0.4735(3) 0.1734(3) 0.3548(2) 0.0204(7) Uani 1 1 d . . . . .
H35 H 0.4530 0.0954 0.3223 0.024 Uiso 1 1 calc R . . . .
C36 C 0.3750(3) 0.2338(3) 0.3556(2) 0.0200(7) Uani 1 1 d . . . . .
C37 C 0.2520(3) 0.1756(3) 0.3140(3) 0.0235(7) Uani 1 1 d . . . . .
H37 H 0.2332 0.0973 0.2863 0.028 Uiso 1 1 calc R . . . .
C38 C 0.1577(3) 0.2309(3) 0.3128(3) 0.0258(7) Uani 1 1 d . . . . .
H38 H 0.0746 0.1904 0.2846 0.031 Uiso 1 1 calc R . . . .
C39 C 0.1834(3) 0.3446(3) 0.3522(3) 0.0272(7) Uani 1 1 d . . . . .
H39 H 0.1182 0.3823 0.3508 0.033 Uiso 1 1 calc R . . . .
C40 C 0.3049(3) 0.4039(3) 0.3939(3) 0.0275(8) Uani 1 1 d . . . . .
H40 H 0.3224 0.4823 0.4215 0.033 Uiso 1 1 calc R . . . .
C41 C 0.4003(3) 0.3494(3) 0.3955(3) 0.0242(7) Uani 1 1 d . . . . .
H41 H 0.4832 0.3904 0.4237 0.029 Uiso 1 1 calc R . . . .
C42 C 0.5543(3) 0.2823(3) 0.6340(2) 0.0217(7) Uani 1 1 d . . . . .
H42 H 0.6277 0.3388 0.6609 0.026 Uiso 1 1 calc R . . . .
C43 C 0.4362(3) 0.3136(3) 0.6302(2) 0.0216(7) Uani 1 1 d . . . . .
C44 C 0.3251(3) 0.2344(3) 0.5952(3) 0.0247(7) Uani 1 1 d . . . . .
H44 H 0.3259 0.1582 0.5742 0.030 Uiso 1 1 calc R . . . .
C45 C 0.2145(3) 0.2666(3) 0.5911(3) 0.0282(8) Uani 1 1 d . . . . .
H45 H 0.1393 0.2124 0.5676 0.034 Uiso 1 1 calc R . . . .
C46 C 0.2121(3) 0.3779(3) 0.6210(3) 0.0311(8) Uani 1 1 d . . . . .
H46 H 0.1356 0.3997 0.6170 0.037 Uiso 1 1 calc R . . . .
C47 C 0.3218(3) 0.4568(3) 0.6565(3) 0.0294(8) Uani 1 1 d . . . . .
H47 H 0.3206 0.5329 0.6777 0.035 Uiso 1 1 calc R . . . .
C48 C 0.4332(3) 0.4251(3) 0.6611(3) 0.0252(7) Uani 1 1 d . . . . .
H48 H 0.5082 0.4796 0.6856 0.030 Uiso 1 1 calc R . . . .

loop_
_atom_site_aniso_label
_atom_site_aniso_U_11
_atom_site_aniso_U_22
_atom_site_aniso_U_33
_atom_site_aniso_U_23
_atom_site_aniso_U_13
_atom_site_aniso_U_12
I1 0.02409(12) 0.02396(12) 0.04504(15) 0.01689(10) 0.01303(10) 0.00538(9)
Fe1 0.0168(2) 0.0203(2) 0.0205(2) 0.00815(19) 0.00288(18) 0.00306(17)
N1 0.0214(14) 0.0229(14) 0.0212(14) 0.0066(11) 0.0067(11) 0.0039(11)
C1 0.0196(16) 0.0250(17) 0.0235(17) 0.0109(14) 0.0031(13) 0.0037(13)
N2 0.0190(13) 0.0225(14) 0.0207(14) 0.0079(11) 0.0025(11) 0.0026(11)
C2 0.0209(16) 0.0225(16) 0.0200(17) 0.0075(13) 0.0040(13) 0.0012(13)
C3 0.0285(18) 0.0256(17) 0.0211(17) 0.0101(14) 0.0023(14) 0.0022(14)
C4 0.0266(18) 0.0281(18) 0.0248(18) 0.0123(15) -0.0005(14) 0.0052(14)
C5 0.0177(16) 0.0233(16) 0.0273(18) 0.0088(14) -0.0028(13) 0.0027(13)
C6 0.0192(16) 0.0239(16) 0.0202(16) 0.0083(13) 0.0017(13) 0.0034(13)
C7 0.0219(16) 0.0329(18) 0.0177(16) 0.0114(14) 0.0036(13) 0.0044(14)
C8 0.0247(18) 0.038(2) 0.0257(19) 0.0096(16) 0.0082(14) 0.0085(15)
C9 0.0218(17) 0.0281(18) 0.0304(19) 0.0044(15) 0.0011(14) 0.0078(14)
C10 0.0201(16) 0.0209(16) 0.0233(17) 0.0056(13) 0.0008(13) 0.0031(13)
C11 0.0232(16) 0.0217(16) 0.0179(16) 0.0055(13) 0.0028(13) 0.0000(13)
C12 0.0225(16) 0.0239(16) 0.0161(16) 0.0031(13) 0.0047(13) 0.0022(13)
C13 0.0230(16) 0.0228(16) 0.0210(17) 0.0075(14) 0.0037(13) -0.0006(13)
C14 0.0192(16) 0.0279(17) 0.0254(18) 0.0050(15) 0.0044(14) 0.0005(13)
C15 0.0235(17) 0.0341(19) 0.0220(18) 0.0067(15) 0.0025(14) 0.0091(14)
C16 0.037(2) 0.0305(19) 0.0259(19) 0.0143(15) 0.0103(16) 0.0082(15)
C17 0.0247(17) 0.0333(19) 0.0250(18) 0.0124(15) 0.0118(14) 0.0054(14)
C18 0.0236(16) 0.0235(16) 0.0199(17) 0.0077(13) 0.0058(13) 0.0039(13)
C19 0.0245(17) 0.0223(16) 0.0195(17) 0.0062(13) 0.0022(13) 0.0041(13)
C20 0.0235(17) 0.0272(17) 0.0245(18) 0.0118(14) 0.0022(14) 0.0043(14)
C21 0.0222(17) 0.040(2) 0.0272(19) 0.0123(16) 0.0063(14) 0.0061(15)
C22 0.0289(19) 0.039(2) 0.0243(18) 0.0075(16) 0.0040(15) 0.0156(16)
C23 0.038(2) 0.0332(19) 0.0247(19) 0.0114(16) 0.0069(16) 0.0184(16)
C24 0.0308(18) 0.0283(18) 0.0220(17) 0.0116(14) 0.0070(14) 0.0090(14)
I2 0.02012(11) 0.02057(11) 0.03965(14) 0.01314(10) 0.00485(9) 0.00197(8)
Fe2 0.0168(2) 0.0185(2) 0.0190(2) 0.00717(18) 0.00387(18) 0.00400(17)
N3 0.0175(13) 0.0218(13) 0.0202(14) 0.0099(11) 0.0022(11) 0.0038(11)
N4 0.0217(14) 0.0208(13) 0.0223(15) 0.0074(11) 0.0085(11) 0.0052(11)
C25 0.0211(16) 0.0173(15) 0.0203(16) 0.0062(13) 0.0034(13) 0.0018(12)
C26 0.0209(16) 0.0185(15) 0.0185(16) 0.0077(13) 0.0037(13) 0.0022(12)
C27 0.0212(16) 0.0224(16) 0.0164(16) 0.0047(13) 0.0016(13) 0.0023(13)
C28 0.0281(17) 0.0240(16) 0.0216(17) 0.0084(14) 0.0079(14) 0.0099(14)
C29 0.0211(16) 0.0257(16) 0.0211(17) 0.0104(14) 0.0068(13) 0.0095(13)
C30 0.0219(16) 0.0256(17) 0.0206(17) 0.0102(14) 0.0065(13) 0.0072(13)
C31 0.0255(17) 0.0243(17) 0.0265(18) 0.0130(14) 0.0089(14) 0.0073(13)
C32 0.0283(18) 0.0330(19) 0.0254(18) 0.0173(15) 0.0096(14) 0.0143(15)
C33 0.0223(17) 0.0380(19) 0.0195(17) 0.0120(15) 0.0032(13) 0.0099(15)
C34 0.0222(16) 0.0258(17) 0.0201(17) 0.0045(14) 0.0041(13) 0.0046(13)
C35 0.0231(16) 0.0225(16) 0.0174(16) 0.0097(13) 0.0054(13) 0.0052(13)
C36 0.0201(16) 0.0243(16) 0.0184(16) 0.0116(13) 0.0056(13) 0.0036(13)
C37 0.0215(16) 0.0273(17) 0.0226(17) 0.0119(14) 0.0043(13) 0.0033(13)
C38 0.0187(16) 0.038(2) 0.0209(17) 0.0129(15) 0.0046(13) 0.0040(14)
C39 0.0255(17) 0.038(2) 0.0231(18) 0.0132(15) 0.0072(14) 0.0144(15)
C40 0.0285(18) 0.0301(18) 0.0267(19) 0.0117(15) 0.0083(15) 0.0098(15)
C41 0.0231(17) 0.0279(17) 0.0214(17) 0.0096(14) 0.0044(14) 0.0057(14)
C42 0.0211(16) 0.0248(16) 0.0181(16) 0.0085(13) 0.0023(13) 0.0032(13)
C43 0.0261(17) 0.0232(16) 0.0172(16) 0.0085(13) 0.0068(13) 0.0065(13)
C44 0.0232(17) 0.0270(17) 0.0218(17) 0.0075(14) 0.0034(14) 0.0057(14)
C45 0.0229(17) 0.0356(19) 0.0260(19) 0.0101(15) 0.0076(14) 0.0077(15)
C46 0.0273(18) 0.044(2) 0.0249(19) 0.0126(16) 0.0055(15) 0.0172(16)
C47 0.038(2) 0.0302(18) 0.0208(18) 0.0081(15) 0.0049(15) 0.0157(16)
C48 0.0301(18) 0.0222(16) 0.0218(17) 0.0081(14) 0.0030(14) 0.0058(14)

loop_
_atom_type_symbol
_atom_type_description
_atom_type_scat_dispersion_real
_atom_type_scat_dispersion_imag
_atom_type_scat_source
C C 0.0033 0.0016 'International Tables Vol C Tables 4.2.6.8 and 6.1.1.4'
H H 0.0000 0.0000 'International Tables Vol C Tables 4.2.6.8 and 6.1.1.4'
Fe Fe 0.3463 0.8444 'International Tables Vol C Tables 4.2.6.8 and 6.1.1.4'
I I -0.4742 1.8119 'International Tables Vol C Tables 4.2.6.8 and 6.1.1.4'
N N 0.0061 0.0033 'International Tables Vol C Tables 4.2.6.8 and 6.1.1.4'

loop_
_geom_angle_atom_site_label_1
_geom_angle_atom_site_label_2
_geom_angle_atom_site_label_3
_geom_angle
_geom_angle_site_symmetry_1
_geom_angle_site_symmetry_3
_geom_angle_publ_flag
C1 Fe1 C2 41.37(13) . . ?
C1 Fe1 C3 68.84(14) . . ?
C1 Fe1 C4 68.19(14) . . ?
C1 Fe1 C5 40.70(13) . . ?
C1 Fe1 C6 128.28(13) . . ?
C1 Fe1 C7 108.97(14) . . ?
C1 Fe1 C8 119.66(15) . . ?
C1 Fe1 C9 152.90(14) . . ?
C1 Fe1 C10 165.84(14) . . ?
C2 Fe1 C4 68.63(14) . . ?
C2 Fe1 C6 106.30(13) . . ?
C3 Fe1 C2 41.03(13) . . ?
C3 Fe1 C4 40.48(14) . . ?
C3 Fe1 C5 68.74(14) . . ?
C3 Fe1 C6 116.35(14) . . ?
C3 Fe1 C7 150.87(14) . . ?
C3 Fe1 C8 166.11(15) . . ?
C3 Fe1 C9 126.94(15) . . ?
C3 Fe1 C10 106.06(14) . . ?
C4 Fe1 C6 150.30(14) . . ?
C5 Fe1 C2 69.26(14) . . ?
C5 Fe1 C4 40.61(14) . . ?
C5 Fe1 C6 167.19(13) . . ?
C5 Fe1 C7 129.63(14) . . ?
C5 Fe1 C8 109.75(15) . . ?
C7 Fe1 C2 117.70(14) . . ?
C7 Fe1 C4 167.79(14) . . ?
C7 Fe1 C6 40.77(13) . . ?
C7 Fe1 C8 40.51(14) . . ?
C8 Fe1 C2 152.49(14) . . ?
C8 Fe1 C4 129.56(15) . . ?
C8 Fe1 C6 68.29(14) . . ?
C9 Fe1 C2 164.61(14) . . ?
C9 Fe1 C4 108.21(15) . . ?
C9 Fe1 C5 118.84(14) . . ?
C9 Fe1 C6 68.55(14) . . ?
C9 Fe1 C7 68.55(15) . . ?
C9 Fe1 C8 40.69(15) . . ?
C9 Fe1 C10 40.52(14) . . ?
C10 Fe1 C2 126.29(13) . . ?
C10 Fe1 C4 117.12(14) . . ?
C10 Fe1 C5 151.29(13) . . ?
C10 Fe1 C6 40.93(13) . . ?
C10 Fe1 C7 68.64(14) . . ?
C10 Fe1 C8 68.25(14) . . ?
C11 N1 C2 120.4(3) . . ?
Fe1 C1 I1 128.78(17) . . ?
C2 C1 I1 123.1(2) . . ?
C2 C1 Fe1 70.33(18) . . ?
C5 C1 I1 127.4(2) . . ?
C5 C1 Fe1 70.56(19) . . ?
C5 C1 C2 109.3(3) . . ?
C18 N2 C6 119.0(3) . . ?
N1 C2 Fe1 124.6(2) . . ?
N1 C2 C1 121.5(3) . . ?
N1 C2 C3 132.2(3) . . ?
C1 C2 Fe1 68.30(19) . . ?
C3 C2 Fe1 69.1(2) . . ?
C3 C2 C1 106.2(3) . . ?
Fe1 C3 H3 125.8 . . ?
C2 C3 Fe1 69.8(2) . . ?
C2 C3 H3 125.8 . . ?
C4 C3 Fe1 70.2(2) . . ?
C4 C3 C2 108.5(3) . . ?
C4 C3 H3 125.8 . . ?
Fe1 C4 H4 127.1 . . ?
C3 C4 Fe1 69.35(19) . . ?
C3 C4 H4 125.6 . . ?
C3 C4 C5 108.8(3) . . ?
C5 C4 Fe1 69.52(19) . . ?
C5 C4 H4 125.6 . . ?
Fe1 C5 H5 126.5 . . ?
C1 C5 Fe1 68.74(18) . . ?
C1 C5 C4 107.2(3) . . ?
C1 C5 H5 126.4 . . ?
C4 C5 Fe1 69.87(19) . . ?
C4 C5 H5 126.4 . . ?
N2 C6 Fe1 126.5(2) . . ?
N2 C6 C7 131.2(3) . . ?
N2 C6 C10 121.7(3) . . ?
C7 C6 Fe1 68.99(18) . . ?
C7 C6 C10 107.1(3) . . ?
C10 C6 Fe1 68.89(18) . . ?
Fe1 C7 H7 125.6 . . ?
C6 C7 Fe1 70.24(19) . . ?
C6 C7 H7 125.9 . . ?
C8 C7 Fe1 69.8(2) . . ?
C8 C7 C6 108.2(3) . . ?
C8 C7 H7 125.9 . . ?
Fe1 C8 H8 126.5 . . ?
C7 C8 Fe1 69.7(2) . . ?
C7 C8 H8 125.8 . . ?
C7 C8 C9 108.4(3) . . ?
C9 C8 Fe1 69.6(2) . . ?
C9 C8 H8 125.8 . . ?
Fe1 C9 H9 126.0 . . ?
C8 C9 Fe1 69.7(2) . . ?
C8 C9 H9 126.0 . . ?
C10 C9 Fe1 69.8(2) . . ?
C10 C9 C8 107.9(3) . . ?
C10 C9 H9 126.0 . . ?
Fe1 C10 H10 125.9 . . ?
C6 C10 Fe1 70.18(18) . . ?
C6 C10 H10 125.8 . . ?
C9 C10 Fe1 69.71(19) . . ?
C9 C10 C6 108.3(3) . . ?
C9 C10 H10 125.8 . . ?
N1 C11 H11 119.3 . . ?
N1 C11 C12 121.3(3) . . ?
C12 C11 H11 119.3 . . ?
C13 C12 C11 119.8(3) . . ?
C17 C12 C11 121.3(3) . . ?
C17 C12 C13 118.8(3) . . ?
C12 C13 H13 119.8 . . ?
C14 C13 C12 120.4(3) . . ?
C14 C13 H13 119.8 . . ?
C13 C14 H14 119.9 . . ?
C15 C14 C13 120.2(3) . . ?
C15 C14 H14 119.9 . . ?
C14 C15 H15 120.0 . . ?
C14 C15 C16 119.9(3) . . ?
C16 C15 H15 120.0 . . ?
C15 C16 H16 120.0 . . ?
C17 C16 C15 120.0(3) . . ?
C17 C16 H16 120.0 . . ?
C12 C17 H17 119.7 . . ?
C16 C17 C12 120.6(3) . . ?
C16 C17 H17 119.7 . . ?
N2 C18 H18 119.0 . . ?
N2 C18 C19 122.0(3) . . ?
C19 C18 H18 119.0 . . ?
C20 C19 C18 121.3(3) . . ?
C20 C19 C24 119.1(3) . . ?
C24 C19 C18 119.6(3) . . ?
C19 C20 H20 120.2 . . ?
C21 C20 C19 119.5(3) . . ?
C21 C20 H20 120.2 . . ?
C20 C21 H21 119.6 . . ?
C20 C21 C22 120.8(4) . . ?
C22 C21 H21 119.6 . . ?
C21 C22 H22 120.1 . . ?
C23 C22 C21 119.9(3) . . ?
C23 C22 H22 120.1 . . ?
C22 C23 H23 120.0 . . ?
C22 C23 C24 120.0(3) . . ?
C24 C23 H23 120.0 . . ?
C19 C24 H24 119.7 . . ?
C23 C24 C19 120.6(3) . . ?
C23 C24 H24 119.7 . . ?
C25 Fe2 C26 41.05(12) . . ?
C25 Fe2 C27 68.80(13) . . ?
C25 Fe2 C28 68.32(13) . . ?
C25 Fe2 C29 40.99(13) . . ?
C25 Fe2 C30 126.88(13) . . ?
C25 Fe2 C31 163.61(13) . . ?
C25 Fe2 C32 154.85(14) . . ?
C25 Fe2 C33 121.06(14) . . ?
C25 Fe2 C34 108.46(14) . . ?
C26 Fe2 C28 68.62(13) . . ?
C26 Fe2 C29 69.20(13) . . ?
C26 Fe2 C30 106.08(13) . . ?
C26 Fe2 C32 162.92(13) . . ?
C26 Fe2 C33 154.28(14) . . ?
C27 Fe2 C26 41.01(13) . . ?
C27 Fe2 C28 40.65(13) . . ?
C27 Fe2 C29 68.84(13) . . ?
C27 Fe2 C30 117.03(13) . . ?
C27 Fe2 C31 105.57(14) . . ?
C27 Fe2 C32 125.65(14) . . ?
C27 Fe2 C33 164.34(14) . . ?
C28 Fe2 C33 128.27(14) . . ?
C29 Fe2 C28 40.55(13) . . ?
C29 Fe2 C30 165.75(13) . . ?
C29 Fe2 C33 109.72(14) . . ?
C30 Fe2 C28 151.68(14) . . ?
C30 Fe2 C33 68.35(13) . . ?
C31 Fe2 C26 124.82(13) . . ?
C31 Fe2 C28 118.12(14) . . ?
C31 Fe2 C29 153.00(13) . . ?
C31 Fe2 C30 40.67(13) . . ?
C31 Fe2 C32 40.72(13) . . ?
C31 Fe2 C33 68.24(14) . . ?
C32 Fe2 C28 108.02(14) . . ?
C32 Fe2 C29 119.89(13) . . ?
C32 Fe2 C30 68.49(14) . . ?
C32 Fe2 C33 40.49(14) . . ?
C34 Fe2 C26 118.50(13) . . ?
C34 Fe2 C27 152.24(14) . . ?
C34 Fe2 C28 166.09(13) . . ?
C34 Fe2 C29 128.27(14) . . ?
C34 Fe2 C30 41.10(13) . . ?
C34 Fe2 C31 68.92(14) . . ?
C34 Fe2 C32 68.79(14) . . ?
C34 Fe2 C33 40.74(14) . . ?
C35 N3 C26 119.0(3) . . ?
C42 N4 C30 119.6(3) . . ?
Fe2 C25 I2 128.18(16) . . ?
C26 C25 I2 124.0(2) . . ?
C26 C25 Fe2 70.85(18) . . ?
C29 C25 I2 126.2(2) . . ?
C29 C25 Fe2 70.91(19) . . ?
C29 C25 C26 109.7(3) . . ?
N3 C26 Fe2 126.8(2) . . ?
N3 C26 C25 121.7(3) . . ?
N3 C26 C27 131.8(3) . . ?
C25 C26 Fe2 68.11(18) . . ?
C25 C26 C27 106.5(3) . . ?
C27 C26 Fe2 69.09(18) . . ?
Fe2 C27 H27 125.5 . . ?
C26 C27 Fe2 69.90(18) . . ?
C26 C27 H27 125.8 . . ?
C28 C27 Fe2 70.36(18) . . ?
C28 C27 C26 108.3(3) . . ?
C28 C27 H27 125.8 . . ?
Fe2 C28 H28 127.4 . . ?
C27 C28 Fe2 68.99(19) . . ?
C27 C28 H28 125.7 . . ?
C27 C28 C29 108.6(3) . . ?
C29 C28 Fe2 69.48(19) . . ?
C29 C28 H28 125.7 . . ?
Fe2 C29 H29 126.9 . . ?
C25 C29 Fe2 68.10(19) . . ?
C25 C29 C28 106.8(3) . . ?
C25 C29 H29 126.6 . . ?
C28 C29 Fe2 69.97(19) . . ?
C28 C29 H29 126.6 . . ?
N4 C30 Fe2 125.6(2) . . ?
N4 C30 C31 121.2(3) . . ?
N4 C30 C34 131.0(3) . . ?
C31 C30 Fe2 69.35(19) . . ?
C31 C30 C34 107.7(3) . . ?
C34 C30 Fe2 68.81(19) . . ?
Fe2 C31 H31 125.9 . . ?
C30 C31 Fe2 69.98(19) . . ?
C30 C31 H31 125.8 . . ?
C30 C31 C32 108.3(3) . . ?
C32 C31 Fe2 69.90(19) . . ?
C32 C31 H31 125.8 . . ?
Fe2 C32 H32 126.1 . . ?
C31 C32 Fe2 69.38(19) . . ?
C31 C32 H32 126.1 . . ?
C33 C32 Fe2 70.03(19) . . ?
C33 C32 C31 107.9(3) . . ?
C33 C32 H32 126.1 . . ?
Fe2 C33 H33 127.5 . . ?
C32 C33 Fe2 69.49(19) . . ?
C32 C33 H33 125.8 . . ?
C32 C33 C34 108.4(3) . . ?
C34 C33 Fe2 68.77(19) . . ?
C34 C33 H33 125.8 . . ?
Fe2 C34 H34 124.9 . . ?
C30 C34 Fe2 70.09(19) . . ?
C30 C34 H34 126.2 . . ?
C33 C34 Fe2 70.5(2) . . ?
C33 C34 C30 107.7(3) . . ?
C33 C34 H34 126.2 . . ?
N3 C35 H35 119.1 . . ?
N3 C35 C36 121.8(3) . . ?
C36 C35 H35 119.1 . . ?
C37 C36 C35 119.7(3) . . ?
C37 C36 C41 118.5(3) . . ?
C41 C36 C35 121.7(3) . . ?
C36 C37 H37 119.6 . . ?
C38 C37 C36 120.7(3) . . ?
C38 C37 H37 119.6 . . ?
C37 C38 H38 119.9 . . ?
C39 C38 C37 120.3(3) . . ?
C39 C38 H38 119.9 . . ?
C38 C39 H39 120.0 . . ?
C38 C39 C40 119.9(3) . . ?
C40 C39 H39 120.0 . . ?
C39 C40 H40 119.9 . . ?
C41 C40 C39 120.3(3) . . ?
C41 C40 H40 119.9 . . ?
C36 C41 H41 119.9 . . ?
C40 C41 C36 120.2(3) . . ?
C40 C41 H41 119.9 . . ?
N4 C42 H42 118.8 . . ?
N4 C42 C43 122.5(3) . . ?
C43 C42 H42 118.8 . . ?
C44 C43 C42 121.5(3) . . ?
C48 C43 C42 119.4(3) . . ?
C48 C43 C44 119.0(3) . . ?
C43 C44 H44 119.9 . . ?
C45 C44 C43 120.2(3) . . ?
C45 C44 H44 119.9 . . ?
C44 C45 H45 119.8 . . ?
C44 C45 C46 120.5(3) . . ?
C46 C45 H45 119.8 . . ?
C45 C46 H46 120.2 . . ?
C47 C46 C45 119.7(3) . . ?
C47 C46 H46 120.2 . . ?
C46 C47 H47 119.9 . . ?
C46 C47 C48 120.2(3) . . ?
C48 C47 H47 119.9 . . ?
C43 C48 H48 119.8 . . ?
C47 C48 C43 120.4(3) . . ?
C47 C48 H48 119.8 . . ?

loop_
_geom_bond_atom_site_label_1
_geom_bond_atom_site_label_2
_geom_bond_distance
_geom_bond_site_symmetry_2
_geom_bond_publ_flag
I1 C1 2.079(3) . ?
Fe1 C1 2.022(3) . ?
Fe1 C2 2.049(3) . ?
Fe1 C3 2.040(4) . ?
Fe1 C4 2.051(3) . ?
Fe1 C5 2.046(3) . ?
Fe1 C6 2.063(3) . ?
Fe1 C7 2.046(3) . ?
Fe1 C8 2.047(4) . ?
Fe1 C9 2.045(4) . ?
Fe1 C10 2.045(3) . ?
N1 C2 1.387(4) . ?
N1 C11 1.273(4) . ?
C1 C2 1.438(5) . ?
C1 C5 1.415(5) . ?
N2 C6 1.398(4) . ?
N2 C18 1.276(4) . ?
C2 C3 1.433(5) . ?
C3 H3 0.9500 . ?
C3 C4 1.415(5) . ?
C4 H4 0.9500 . ?
C4 C5 1.422(5) . ?
C5 H5 0.9500 . ?
C6 C7 1.431(5) . ?
C6 C10 1.436(5) . ?
C7 H7 0.9500 . ?
C7 C8 1.417(5) . ?
C8 H8 0.9500 . ?
C8 C9 1.423(5) . ?
C9 H9 0.9500 . ?
C9 C10 1.416(5) . ?
C10 H10 0.9500 . ?
C11 H11 0.9500 . ?
C11 C12 1.464(5) . ?
C12 C13 1.395(5) . ?
C12 C17 1.391(5) . ?
C13 H13 0.9500 . ?
C13 C14 1.384(5) . ?
C14 H14 0.9500 . ?
C14 C15 1.377(5) . ?
C15 H15 0.9500 . ?
C15 C16 1.390(5) . ?
C16 H16 0.9500 . ?
C16 C17 1.381(5) . ?
C17 H17 0.9500 . ?
C18 H18 0.9500 . ?
C18 C19 1.466(5) . ?
C19 C20 1.392(5) . ?
C19 C24 1.393(5) . ?
C20 H20 0.9500 . ?
C20 C21 1.380(5) . ?
C21 H21 0.9500 . ?
C21 C22 1.387(5) . ?
C22 H22 0.9500 . ?
C22 C23 1.370(6) . ?
C23 H23 0.9500 . ?
C23 C24 1.383(5) . ?
C24 H24 0.9500 . ?
I2 C25 2.080(3) . ?
Fe2 C25 2.011(3) . ?
Fe2 C26 2.048(3) . ?
Fe2 C27 2.037(3) . ?
Fe2 C28 2.055(3) . ?
Fe2 C29 2.048(3) . ?
Fe2 C30 2.050(3) . ?
Fe2 C31 2.042(3) . ?
Fe2 C32 2.048(3) . ?
Fe2 C33 2.056(3) . ?
Fe2 C34 2.033(3) . ?
N3 C26 1.402(4) . ?
N3 C35 1.279(4) . ?
N4 C30 1.406(4) . ?
N4 C42 1.279(4) . ?
C25 C26 1.423(4) . ?
C25 C29 1.422(4) . ?
C26 C27 1.431(4) . ?
C27 H27 0.9500 . ?
C27 C28 1.421(5) . ?
C28 H28 0.9500 . ?
C28 C29 1.422(5) . ?
C29 H29 0.9500 . ?
C30 C31 1.422(5) . ?
C30 C34 1.433(5) . ?
C31 H31 0.9500 . ?
C31 C32 1.423(5) . ?
C32 H32 0.9500 . ?
C32 C33 1.420(5) . ?
C33 H33 0.9500 . ?
C33 C34 1.423(5) . ?
C34 H34 0.9500 . ?
C35 H35 0.9500 . ?
C35 C36 1.462(4) . ?
C36 C37 1.401(4) . ?
C36 C41 1.401(5) . ?
C37 H37 0.9500 . ?
C37 C38 1.379(5) . ?
C38 H38 0.9500 . ?
C38 C39 1.378(5) . ?
C39 H39 0.9500 . ?
C39 C40 1.390(5) . ?
C40 H40 0.9500 . ?
C40 C41 1.384(5) . ?
C41 H41 0.9500 . ?
C42 H42 0.9500 . ?
C42 C43 1.453(5) . ?
C43 C44 1.397(5) . ?
C43 C48 1.394(5) . ?
C44 H44 0.9500 . ?
C44 C45 1.379(5) . ?
C45 H45 0.9500 . ?
C45 C46 1.390(5) . ?
C46 H46 0.9500 . ?
C46 C47 1.383(5) . ?
C47 H47 0.9500 . ?
C47 C48 1.384(5) . ?
C48 H48 0.9500 . ?
